data_7033855
loop_
_publ_author_name
'Zheng, Meng-Xi'
'Gao, Xiang-Jing'
'Zhang, Chuan-Lei'
'Qin, Ling'
'Zheng, He-Gen'

_publ_section_title
;
 Assembly of various degrees of interpenetration of Co-MOFs based on
 mononuclear or dinuclear cluster units: magnetic properties and gas
 adsorption.
;
_journal_issue 10
_journal_name_full 'Dalton transactions (Cambridge, England : 2003)'
_journal_page_first 4751
_journal_page_last 4758
_journal_paper_doi 10.1039/c4dt04011b
_journal_volume 44
_journal_year 2015
_chemical_formula_moiety 'C45 H30 Co F6 N3 O5'
_chemical_formula_sum 'C45 H30 Co F6 N3 O5'
_chemical_formula_weight 865.65
_chemical_name_systematic
; 
 ? 
;
_space_group_IT_number 12
_symmetry_cell_setting monoclinic
_symmetry_space_group_name_Hall '-C 2y'
_symmetry_space_group_name_H-M 'C 1 2/m 1'
_atom_sites_solution_hydrogens geom
_atom_sites_solution_primary direct
_atom_sites_solution_secondary difmap
_audit_creation_method SHELXL-97
_audit_update_record
;
2015-01-29 deposited with the CCDC.
2015-01-30 downloaded from the CCDC.
;
_cell_angle_alpha 90.00
_cell_angle_beta 106.313(2)
_cell_angle_gamma 90.00
_cell_formula_units_Z 8
_cell_length_a 22.8097(18)
_cell_length_b 36.6950(15)
_cell_length_c 14.4183(11)
_cell_measurement_reflns_used 3272
_cell_measurement_temperature 291(2)
_cell_measurement_theta_max 20.161
_cell_measurement_theta_min 2.220
_cell_volume 11582.3(14)
_computing_structure_refinement 'SHELXL-97 (Sheldrick, 2008)'
_computing_structure_solution 'SHELXS-97 (Sheldrick, 2008)'
_diffrn_ambient_temperature 291(2)
_diffrn_measured_fraction_theta_full 0.990
_diffrn_measured_fraction_theta_max 0.990
_diffrn_radiation_monochromator graphite
_diffrn_radiation_source 'fine-focus sealed tube'
_diffrn_radiation_type MoK\a
_diffrn_radiation_wavelength 0.71073
_diffrn_reflns_av_R_equivalents 0.0106
_diffrn_reflns_av_sigmaI/netI 0.0764
_diffrn_reflns_limit_h_max 30
_diffrn_reflns_limit_h_min -30
_diffrn_reflns_limit_k_max 42
_diffrn_reflns_limit_k_min -48
_diffrn_reflns_limit_l_max 19
_diffrn_reflns_limit_l_min -19
_diffrn_reflns_number 42053
_diffrn_reflns_theta_full 28.36
_diffrn_reflns_theta_max 28.36
_diffrn_reflns_theta_min 1.08
_exptl_absorpt_coefficient_mu 0.351
_exptl_absorpt_correction_T_max 0.9460
_exptl_absorpt_correction_T_min 0.9206
_exptl_absorpt_correction_type multi-scan
_exptl_crystal_colour purple
_exptl_crystal_density_diffrn 0.993
_exptl_crystal_density_method 'not measured'
_exptl_crystal_description prismatic
_exptl_crystal_F_000 3536
_exptl_crystal_size_max 0.24
_exptl_crystal_size_mid 0.18
_exptl_crystal_size_min 0.16
_refine_diff_density_max 0.291
_refine_diff_density_min -0.268
_refine_diff_density_rms 0.060
_refine_ls_extinction_method none
_refine_ls_goodness_of_fit_ref 1.003
_refine_ls_hydrogen_treatment constr
_refine_ls_matrix_type full
_refine_ls_number_parameters 676
_refine_ls_number_reflns 14579
_refine_ls_number_restraints 0
_refine_ls_restrained_S_all 1.003
_refine_ls_R_factor_all 0.0567
_refine_ls_R_factor_gt 0.0392
_refine_ls_shift/su_max 0.000
_refine_ls_shift/su_mean 0.000
_refine_ls_structure_factor_coef Fsqd
_refine_ls_weighting_details 'calc w=1/[\s^2^(Fo^2^)+(0.0600P)^2^+1.7700P] where P=(Fo^2^+2Fc^2^)/3'
_refine_ls_weighting_scheme calc
_refine_ls_wR_factor_gt 0.1383
_refine_ls_wR_factor_ref 0.1393
_reflns_number_gt 7388
_reflns_number_total 14579
_reflns_threshold_expression >2sigma(I)
_cod_data_source_file c4dt04011b2.cif
_cod_data_source_block 3
_cod_depositor_comments
;
The following automatic conversions were performed:

'_symmetry_cell_setting' value 'Monoclinic' changed to 'monoclinic'
according to
/usr/data/users/saulius/crontab/automatic-downloads/rss-feeds/RSC/lib/dictionaries/cif_core.dic
dictionary named 'cif_core.dic' version 2.4.2 from 2011-04-26.

Automatic conversion script
Id: cif_fix_values 3008 2015-01-20 13:52:24Z robertas 

 Adding full bibliography for 7033853--7033855.cif.

The following automatic conversions were performed:

'_refine_ls_hydrogen_treatment' value 'constra' was replaced with the
value 'constr' as specified in the replacement file
'src/cod-tools/trunk/data/replacement-values/replacement_values.lst'.

Automatic conversion script
Id: cif_fix_values 5376 2017-05-30 11:51:03Z andrius 
;
_cod_original_sg_symbol_Hall '-C 2y  '
_cod_original_sg_symbol_H-M 'C2/m  '
_cod_database_code 7033855

loop_
_symmetry_equiv_pos_as_xyz
'x, y, z'
'-x, y, -z'
'x+1/2, y+1/2, z'
'-x+1/2, y+1/2, -z'
'-x, -y, -z'
'x, -y, z'
'-x+1/2, -y+1/2, -z'
'x+1/2, -y+1/2, z'

loop_
_atom_site_label
_atom_site_type_symbol
_atom_site_fract_x
_atom_site_fract_y
_atom_site_fract_z
_atom_site_U_iso_or_equiv
_atom_site_adp_type
_atom_site_occupancy
_atom_site_symmetry_multiplicity
_atom_site_calc_flag
_atom_site_refinement_flags
_atom_site_disorder_assembly
_atom_site_disorder_group
C1 C 0.72429(12) 0.28462(7) 0.7669(2) 0.0447(7) Uani 1 1 d . . .
C2 C 0.76533(13) 0.30051(7) 0.7239(2) 0.0461(7) Uani 1 1 d . . .
H2 H 0.8066 0.3020 0.7573 0.055 Uiso 1 1 calc R . .
C3 C 0.74433(12) 0.31428(7) 0.6302(2) 0.0450(7) Uani 1 1 d . . .
H3 H 0.7717 0.3249 0.6011 0.054 Uiso 1 1 calc R . .
C4 C 0.68267(13) 0.31223(7) 0.5802(2) 0.0457(7) Uani 1 1 d . . .
C5 C 0.64183(13) 0.29680(7) 0.6237(2) 0.0473(7) Uani 1 1 d . . .
H5 H 0.6005 0.2956 0.5905 0.057 Uiso 1 1 calc R . .
C6 C 0.66253(12) 0.28298(7) 0.71729(19) 0.0432(6) Uani 1 1 d . . .
H6 H 0.6350 0.2726 0.7466 0.052 Uiso 1 1 calc R . .
C7 C 0.65325(12) 0.33029(7) 0.4836(2) 0.0460(7) Uani 1 1 d . . .
C8 C 0.61435(13) 0.30255(7) 0.4123(2) 0.0454(7) Uani 1 1 d . . .
C9 C 0.63060(13) 0.26811(7) 0.3920(2) 0.0468(7) Uani 1 1 d . . .
H9 H 0.6688 0.2589 0.4246 0.056 Uiso 1 1 calc R . .
C10 C 0.59000(12) 0.24675(7) 0.32247(19) 0.0433(6) Uani 1 1 d . . .
H10 H 0.6011 0.2234 0.3089 0.052 Uiso 1 1 calc R . .
C11 C 0.53365(12) 0.26036(7) 0.2744(2) 0.0451(6) Uani 1 1 d . . .
C12 C 0.51705(13) 0.29530(7) 0.29380(19) 0.0446(7) Uani 1 1 d . . .
H12 H 0.4790 0.3045 0.2603 0.054 Uiso 1 1 calc R . .
C13 C 0.55718(12) 0.31663(7) 0.36328(19) 0.0447(7) Uani 1 1 d . . .
H13 H 0.5460 0.3400 0.3769 0.054 Uiso 1 1 calc R . .
C14 C 0.75071(13) 0.27599(7) 0.87189(19) 0.0428(6) Uani 1 1 d . . .
C15 C 0.48844(13) 0.24119(7) 0.1932(2) 0.0448(6) Uani 1 1 d . . .
C16 C 0.69956(12) 0.34683(7) 0.4362(2) 0.0438(7) Uani 1 1 d . . .
C17 C 0.61995(12) 0.35912(7) 0.52845(19) 0.0431(6) Uani 1 1 d . . .
N3 N 0.87644(10) 0.20741(6) 0.97266(16) 0.0434(5) Uani 0.50 1 d P A 1
C18 C 0.9229(6) 0.1864(5) 1.0333(11) 0.045(3) Uani 0.50 1 d P A 1
H18A H 0.9447 0.1962 1.0952 0.054 Uiso 0.50 1 d PR A 1
C19 C 0.9373(8) 0.1521(6) 1.0064(15) 0.046(3) Uani 0.50 1 d P A 1
H19A H 0.9694 0.1382 1.0491 0.055 Uiso 0.50 1 d PR A 1
C20 C 0.9083(10) 0.1394(7) 0.913(2) 0.059(7) Uani 0.50 1 d P A 1
C21 C 0.8595(7) 0.1603(6) 0.8534(17) 0.050(3) Uani 0.50 1 d P A 1
H21A H 0.8377 0.1506 0.7915 0.060 Uiso 0.50 1 d PR A 1
C22 C 0.8445(7) 0.1929(5) 0.8848(14) 0.045(3) Uani 0.50 1 d P A 1
H22A H 0.8124 0.2069 0.8422 0.053 Uiso 0.50 1 d PR A 1
C23 C 0.9302(15) 0.1022(7) 0.890(3) 0.031(4) Uani 0.50 1 d P A 1
C24 C 0.9693(7) 0.0831(5) 0.9505(17) 0.044(4) Uani 0.50 1 d P . 1
H24A H 0.9912 0.0938 1.0112 0.053 Uiso 0.50 1 d PR . 1
C25 C 0.9915(13) 0.0486(8) 0.9144(16) 0.060(5) Uani 0.50 1 d P A 1
H25A H 1.0261 0.0362 0.9558 0.072 Uiso 0.50 1 d PR A 1
C26 C 0.96114(13) 0.03600(7) 0.8327(2) 0.0411(6) Uani 0.50 1 d P A 1
C27 C 0.9132(16) 0.0538(8) 0.771(2) 0.079(8) Uani 0.50 1 d P A 1
H27A H 0.8913 0.0431 0.7100 0.095 Uiso 0.50 1 d PR A 1
C28 C 0.896(2) 0.0884(10) 0.799(2) 0.079(11) Uani 0.50 1 d P A 1
H28A H 0.8615 0.1008 0.7575 0.095 Uiso 0.50 1 d PR A 1
N3' N 0.87644(10) 0.20741(6) 0.97266(16) 0.0434(5) Uani 0.50 1 d P A 2
C18' C 0.9041(6) 0.1812(5) 1.0455(12) 0.051(3) Uani 0.50 1 d P A 2
H18B H 0.9137 0.1868 1.1131 0.061 Uiso 0.50 1 d PR A 2
C19' C 0.9199(8) 0.1475(6) 1.0167(17) 0.055(4) Uani 0.50 1 d P A 2
H19B H 0.9399 0.1297 1.0639 0.067 Uiso 0.50 1 d PR A 2
C20' C 0.9051(8) 0.1387(6) 0.9196(15) 0.030(4) Uani 0.50 1 d P A 2
C21' C 0.8792(6) 0.1638(6) 0.8505(15) 0.049(3) Uani 0.50 1 d P A 2
H21B H 0.8695 0.1582 0.7829 0.059 Uiso 0.50 1 d PR A 2
C22' C 0.8627(6) 0.1987(5) 0.8785(14) 0.045(3) Uani 0.50 1 d P A 2
H22B H 0.8427 0.2165 0.8313 0.054 Uiso 0.50 1 d PR A 2
C23' C 0.9176(16) 0.1032(8) 0.888(3) 0.041(6) Uani 0.50 1 d P A 2
C24' C 0.9646(10) 0.0809(7) 0.955(2) 0.090(8) Uani 0.50 1 d P . 2
H24B H 0.9779 0.0883 1.0220 0.108 Uiso 0.50 1 d PR . 2
C25' C 0.9826(10) 0.0489(7) 0.9317(14) 0.044(3) Uani 0.50 1 d P . 2
H25B H 1.0088 0.0333 0.9790 0.052 Uiso 0.50 1 d PR . 2
C26' C 0.96114(13) 0.03600(7) 0.8327(2) 0.0411(6) Uani 0.50 1 d P A 2
C27' C 0.9208(13) 0.0577(6) 0.7691(17) 0.046(4) Uani 0.50 1 d P A 2
H27B H 0.9074 0.0503 0.7026 0.055 Uiso 0.50 1 d PR A 2
C28' C 0.9006(19) 0.0905(9) 0.7945(17) 0.049(5) Uani 0.50 1 d P A 2
H28B H 0.8743 0.1060 0.7472 0.059 Uiso 0.50 1 d PR A 2
C29 C 1.01988(17) 0.0000 0.7387(3) 0.0414(9) Uani 1 2 d S . .
C30 C 1.0743(2) -0.02100(14) 0.7646(4) 0.0427(13) Uani 0.50 1 d P . .
H30A H 1.0841 -0.0352 0.8229 0.051 Uiso 0.50 1 d PR . .
C31 C 1.1133(3) -0.02088(14) 0.7059(4) 0.0451(13) Uani 0.50 1 d P . .
H31A H 1.1498 -0.0354 0.7225 0.054 Uiso 0.50 1 d PR . .
C32 C 1.09738(17) 0.0000 0.6203(3) 0.0435(9) Uani 1 2 d S . .
C33 C 1.0432(2) 0.01795(14) 0.5932(4) 0.0468(14) Uani 0.50 1 d P . .
H33A H 1.0316 0.0308 0.5328 0.056 Uiso 0.50 1 d PR . .
C34 C 1.0052(2) 0.01912(14) 0.6532(4) 0.0434(13) Uani 0.50 1 d P . .
H34A H 0.9675 0.0324 0.6338 0.052 Uiso 0.50 1 d PR . .
C35 C 1.14121(16) 0.0000 0.5590(3) 0.0420(9) Uani 1 2 d S . .
C36 C 1.1770(3) -0.03101(15) 0.5566(5) 0.0451(14) Uani 0.50 1 d P . .
H36A H 1.1749 -0.0520 0.5954 0.054 Uiso 0.50 1 d PR . .
C37 C 1.2175(3) -0.03028(15) 0.5001(5) 0.0424(13) Uani 0.50 1 d P . .
H37A H 1.2429 -0.0510 0.4990 0.051 Uiso 0.50 1 d PR . .
C38 C 1.21919(17) 0.0000 0.4419(3) 0.0419(9) Uani 1 2 d S . .
C39 C 1.1828(3) 0.02975(15) 0.4424(5) 0.0453(14) Uani 0.50 1 d P . .
H39A H 1.1844 0.0507 0.4033 0.054 Uiso 0.50 1 d PR . .
C40 C 1.1425(3) 0.02961(15) 0.5022(4) 0.0425(13) Uani 0.50 1 d P . .
H40A H 1.1169 0.0503 0.5028 0.051 Uiso 0.50 1 d PR . .
C41 C 1.26728(12) -0.03252(7) 0.32046(19) 0.0417(6) Uani 1 1 d . . .
C42 C 1.22707(13) -0.04429(8) 0.2337(2) 0.0488(7) Uani 1 1 d . . .
H42A H 1.1919 -0.0310 0.2054 0.059 Uiso 1 1 calc R . .
C43 C 1.23966(12) -0.07569(7) 0.1901(2) 0.0461(7) Uani 1 1 d . . .
H43A H 1.2126 -0.0837 0.1327 0.055 Uiso 1 1 calc R . .
C44 C 1.29251(12) -0.09537(7) 0.2313(2) 0.0420(6) Uani 1 1 d . . .
C45 C 1.33240(13) -0.08400(7) 0.3173(2) 0.0477(7) Uani 1 1 d . . .
H45A H 1.3676 -0.0973 0.3454 0.057 Uiso 1 1 calc R . .
C46 C 1.31950(13) -0.05220(7) 0.3619(2) 0.0478(7) Uani 1 1 d . . .
H46A H 1.3463 -0.0444 0.4197 0.057 Uiso 1 1 calc R . .
C47 C 1.27412(12) -0.18228(7) 0.0807(2) 0.0449(7) Uani 1 1 d . . .
H47A H 1.2435 -0.1961 0.0395 0.054 Uiso 1 1 calc R . .
C48 C 1.25958(13) -0.15006(7) 0.1201(2) 0.0453(7) Uani 1 1 d . . .
H48A H 1.2193 -0.1420 0.1038 0.054 Uiso 1 1 calc R . .
C49 C 1.30527(12) -0.12976(7) 0.18399(19) 0.0436(6) Uani 1 1 d . . .
C50 C 1.36520(12) -0.14150(7) 0.2068(2) 0.0493(7) Uani 1 1 d . . .
H50A H 1.3958 -0.1280 0.2490 0.059 Uiso 1 1 calc R . .
C51 C 1.37969(13) -0.17372(7) 0.1661(2) 0.0465(7) Uani 1 1 d . . .
H51A H 1.4200 -0.1817 0.1817 0.056 Uiso 1 1 calc R . .
Co1 Co 0.856904(17) 0.258825(10) 1.03723(3) 0.04262(11) Uani 1 1 d . . .
F1 F 0.70619(6) 0.32274(4) 0.37058(11) 0.0458(4) Uani 1 1 d . . .
F2 F 0.67423(7) 0.37785(4) 0.39396(11) 0.0517(4) Uani 1 1 d . . .
F3 F 0.75331(7) 0.35419(4) 0.49981(11) 0.0479(4) Uani 1 1 d . . .
F4 F 0.60359(7) 0.38666(4) 0.46707(11) 0.0538(4) Uani 1 1 d . . .
F5 F 0.66030(7) 0.37281(4) 0.60787(11) 0.0497(4) Uani 1 1 d . . .
F6 F 0.57687(7) 0.34188(4) 0.55787(11) 0.0473(4) Uani 1 1 d . . .
N1 N 0.98145(13) 0.0000 0.8038(2) 0.0401(7) Uani 1 2 d S . .
N2 N 1.25710(13) 0.0000 0.3736(2) 0.0413(7) Uani 1 2 d S . .
N4 N 1.33454(10) -0.19374(6) 0.10307(16) 0.0429(5) Uani 1 1 d . . .
O1 O 0.80542(8) 0.27162(5) 0.90603(13) 0.0429(4) Uani 1 1 d . A .
O2 O 0.70689(8) 0.26933(5) 0.90876(13) 0.0425(4) Uani 1 1 d . . .
O3 O 0.43405(8) 0.25307(5) 0.16219(13) 0.0437(4) Uani 1 1 d . . .
O4 O 0.51235(8) 0.21844(5) 0.15030(13) 0.0437(4) Uani 1 1 d . . .
O1W O 0.92238(8) 0.28946(5) 0.98738(13) 0.0432(4) Uani 1 1 d . A .
H1W1 H 0.9605 0.2902 1.0372 0.065 Uiso 1 1 d R . .
H1W3 H 0.9283 0.2779 0.9310 0.065 Uiso 1 1 d R . .

loop_
_atom_site_aniso_label
_atom_site_aniso_U_11
_atom_site_aniso_U_22
_atom_site_aniso_U_33
_atom_site_aniso_U_23
_atom_site_aniso_U_13
_atom_site_aniso_U_12
C1 0.0481(17) 0.0416(15) 0.0455(17) 0.0104(12) 0.0152(14) -0.0114(12)
C2 0.0458(16) 0.0466(16) 0.0472(17) 0.0103(13) 0.0153(14) -0.0125(12)
C3 0.0483(17) 0.0395(15) 0.0454(17) -0.0063(12) 0.0099(13) -0.0141(12)
C4 0.0513(17) 0.0435(16) 0.0405(16) 0.0115(12) 0.0097(13) -0.0122(12)
C5 0.0502(17) 0.0434(16) 0.0469(17) 0.0106(13) 0.0114(14) -0.0122(12)
C6 0.0491(17) 0.0391(15) 0.0412(16) -0.0063(12) 0.0124(13) -0.0063(12)
C7 0.0486(17) 0.0457(16) 0.0432(17) 0.0048(12) 0.0119(14) -0.0133(12)
C8 0.0502(17) 0.0431(16) 0.0414(16) -0.0066(12) 0.0105(13) -0.0094(12)
C9 0.0486(17) 0.0454(16) 0.0480(17) -0.0090(13) 0.0160(14) -0.0095(12)
C10 0.0422(15) 0.0476(16) 0.0387(15) 0.0077(12) 0.0089(12) -0.0107(12)
C11 0.0474(16) 0.0466(16) 0.0422(16) -0.0102(13) 0.0140(13) -0.0111(13)
C12 0.0483(16) 0.0440(16) 0.0420(16) -0.0077(12) 0.0137(13) -0.0123(12)
C13 0.0476(17) 0.0447(16) 0.0416(16) -0.0092(12) 0.0123(13) -0.0122(12)
C14 0.0467(18) 0.0409(15) 0.0401(16) 0.0094(12) 0.0112(14) 0.0079(12)
C15 0.0442(16) 0.0470(16) 0.0426(16) -0.0115(13) 0.0111(13) -0.0152(13)
C16 0.0432(16) 0.0477(16) 0.0393(16) 0.0117(13) 0.0097(13) -0.0101(12)
C17 0.0450(16) 0.0404(15) 0.0403(16) -0.0018(12) 0.0064(13) -0.0092(12)
N3 0.0454(14) 0.0417(13) 0.0439(14) 0.0116(10) 0.0141(11) 0.0102(10)
C18 0.047(7) 0.052(6) 0.035(5) -0.017(4) 0.011(4) 0.012(5)
C19 0.054(8) 0.044(6) 0.040(5) 0.014(4) 0.013(6) 0.027(6)
C20 0.075(11) 0.044(11) 0.065(12) -0.013(8) 0.033(8) 0.027(8)
C21 0.040(8) 0.050(6) 0.057(6) 0.005(4) 0.009(6) 0.024(6)
C22 0.050(8) 0.040(5) 0.047(6) 0.018(4) 0.019(5) 0.015(5)
C23 0.018(11) 0.028(5) 0.051(8) 0.012(4) 0.018(8) 0.012(5)
C24 0.040(6) 0.037(7) 0.050(10) -0.023(6) 0.004(7) 0.018(5)
C25 0.073(8) 0.052(6) 0.063(12) -0.011(7) 0.031(7) 0.011(5)
C26 0.0429(16) 0.0422(15) 0.0386(16) -0.0103(13) 0.0122(13) 0.0084(12)
C27 0.075(13) 0.078(13) 0.078(12) -0.049(9) 0.011(8) -0.001(8)
C28 0.081(17) 0.064(16) 0.088(17) -0.022(11) 0.017(12) 0.002(12)
N3' 0.0454(14) 0.0417(13) 0.0439(14) 0.0116(10) 0.0141(11) 0.0102(10)
C18' 0.057(8) 0.054(6) 0.045(5) -0.012(4) 0.022(5) 0.021(6)
C19' 0.060(9) 0.054(7) 0.054(7) 0.012(5) 0.019(6) 0.020(6)
C20' 0.024(5) 0.035(8) 0.027(6) -0.006(5) 0.002(4) 0.000(5)
C21' 0.047(9) 0.063(7) 0.037(4) 0.010(4) 0.009(6) 0.026(7)
C22' 0.053(8) 0.051(7) 0.038(4) 0.021(4) 0.024(5) 0.016(5)
C23' 0.024(13) 0.059(8) 0.039(6) 0.010(5) 0.006(7) 0.015(6)
C24' 0.132(17) 0.077(13) 0.043(10) -0.008(8) -0.005(11) 0.034(11)
C25' 0.056(8) 0.052(6) 0.021(4) -0.022(4) 0.009(5) 0.006(5)
C26' 0.0429(16) 0.0422(15) 0.0386(16) -0.0103(13) 0.0122(13) 0.0084(12)
C27' 0.054(7) 0.035(5) 0.041(7) -0.007(5) 0.000(5) 0.004(5)
C28' 0.060(10) 0.044(10) 0.035(9) -0.014(6) 0.000(7) -0.002(7)
C29 0.041(2) 0.037(2) 0.045(2) 0.000 0.0110(18) 0.000
C30 0.045(3) 0.044(3) 0.041(3) 0.009(2) 0.016(3) -0.008(2)
C31 0.049(3) 0.042(3) 0.047(3) 0.015(2) 0.019(3) 0.010(2)
C32 0.041(2) 0.039(2) 0.047(2) 0.000 0.0065(18) 0.000
C33 0.054(4) 0.045(3) 0.041(3) -0.008(2) 0.013(3) 0.018(2)
C34 0.036(3) 0.052(3) 0.044(3) 0.014(2) 0.014(3) 0.013(2)
C35 0.033(2) 0.041(2) 0.043(2) 0.000 -0.0023(17) 0.000
C36 0.049(4) 0.036(3) 0.054(4) -0.010(3) 0.020(3) 0.008(3)
C37 0.041(3) 0.043(3) 0.045(4) 0.007(3) 0.015(3) 0.009(3)
C38 0.042(2) 0.043(2) 0.044(2) 0.000 0.0169(18) 0.000
C39 0.045(4) 0.041(3) 0.053(4) 0.012(3) 0.020(3) 0.013(3)
C40 0.041(3) 0.043(3) 0.042(3) -0.011(3) 0.010(3) 0.014(3)
C41 0.0419(15) 0.0407(15) 0.0428(16) 0.0083(12) 0.0123(13) 0.0070(12)
C42 0.0515(17) 0.0479(17) 0.0475(18) -0.0128(13) 0.0148(14) -0.0104(13)
C43 0.0442(16) 0.0441(16) 0.0487(17) 0.0093(13) 0.0109(14) 0.0101(12)
C44 0.0463(16) 0.0379(14) 0.0436(16) 0.0060(12) 0.0154(13) 0.0083(12)
C45 0.0485(17) 0.0437(16) 0.0503(18) 0.0080(13) 0.0129(14) 0.0120(12)
C46 0.0497(17) 0.0468(16) 0.0474(17) 0.0062(13) 0.0143(14) 0.0093(13)
C47 0.0425(16) 0.0432(15) 0.0480(17) -0.0111(13) 0.0107(13) -0.0102(12)
C48 0.0454(16) 0.0432(16) 0.0459(17) 0.0091(13) 0.0104(13) 0.0076(12)
C49 0.0455(16) 0.0453(16) 0.0400(16) -0.0064(12) 0.0119(13) 0.0114(12)
C50 0.0432(16) 0.0462(16) 0.0453(17) -0.0107(13) -0.0090(13) 0.0108(12)
C51 0.0491(17) 0.0403(15) 0.0478(17) 0.0134(13) 0.0094(14) 0.0126(12)
Co1 0.0441(2) 0.0418(2) 0.0431(2) 0.01048(17) 0.01406(17) 0.01129(16)
F1 0.0431(9) 0.0470(9) 0.0484(9) 0.0088(7) 0.0147(7) -0.0095(7)
F2 0.0466(9) 0.0493(9) 0.0458(9) 0.0112(7) -0.0090(7) -0.0120(7)
F3 0.0485(9) 0.0489(9) 0.0459(9) 0.0128(7) 0.0127(8) -0.0137(7)
F4 0.0486(9) 0.0453(9) 0.0527(10) 0.0082(7) -0.0100(8) -0.0143(7)
F5 0.0493(10) 0.0471(9) 0.0517(10) -0.0120(7) 0.0126(8) -0.0100(7)
F6 0.0480(9) 0.0449(9) 0.0471(9) -0.0100(7) 0.0105(8) -0.0103(7)
N1 0.0421(18) 0.0362(17) 0.0443(19) 0.000 0.0154(15) 0.000
N2 0.0424(18) 0.0368(17) 0.0468(19) 0.000 0.0160(15) 0.000
N4 0.0480(14) 0.0389(12) 0.0423(13) 0.0081(10) 0.0133(11) 0.0092(10)
O1 0.0438(11) 0.0448(10) 0.0408(11) 0.0105(8) 0.0129(9) 0.0118(8)
O2 0.0422(10) 0.0420(10) 0.0445(11) 0.0103(8) 0.0141(9) 0.0120(8)
O3 0.0454(11) 0.0414(10) 0.0447(11) -0.0140(8) 0.0131(9) -0.0149(8)
O4 0.0442(11) 0.0417(10) 0.0459(11) -0.0119(9) 0.0139(9) -0.0098(8)
O1W 0.0449(11) 0.0432(10) 0.0429(11) 0.0109(8) 0.0143(9) 0.0122(8)

loop_
_atom_type_symbol
_atom_type_description
_atom_type_scat_dispersion_real
_atom_type_scat_dispersion_imag
_atom_type_scat_source
C C 0.0033 0.0016 'International Tables Vol C Tables 4.2.6.8 and 6.1.1.4'
H H 0.0000 0.0000 'International Tables Vol C Tables 4.2.6.8 and 6.1.1.4'
N N 0.0061 0.0033 'International Tables Vol C Tables 4.2.6.8 and 6.1.1.4'
O O 0.0106 0.0060 'International Tables Vol C Tables 4.2.6.8 and 6.1.1.4'
F F 0.0171 0.0103 'International Tables Vol C Tables 4.2.6.8 and 6.1.1.4'
Co Co 0.3494 0.9721 'International Tables Vol C Tables 4.2.6.8 and 6.1.1.4'

loop_
_geom_angle_atom_site_label_1
_geom_angle_atom_site_label_2
_geom_angle_atom_site_label_3
_geom_angle
_geom_angle_site_symmetry_1
_geom_angle_site_symmetry_3
C2 C1 C6 120.1(3) . .
C2 C1 C14 114.2(2) . .
C6 C1 C14 124.9(2) . .
C1 C2 C3 119.6(3) . .
C1 C2 H2 120.2 . .
C3 C2 H2 120.2 . .
C4 C3 C2 120.3(3) . .
C4 C3 H3 119.8 . .
C2 C3 H3 119.8 . .
C5 C4 C3 119.9(3) . .
C5 C4 C7 114.5(2) . .
C3 C4 C7 125.0(2) . .
C4 C5 C6 120.0(3) . .
C4 C5 H5 120.0 . .
C6 C5 H5 120.0 . .
C1 C6 C5 120.1(3) . .
C1 C6 H6 120.0 . .
C5 C6 H6 120.0 . .
C4 C7 C16 113.5(2) . .
C4 C7 C8 110.3(2) . .
C16 C7 C8 107.7(2) . .
C4 C7 C17 93.2(2) . .
C16 C7 C17 113.3(2) . .
C8 C7 C17 118.2(2) . .
C9 C8 C13 120.2(2) . .
C9 C8 C7 127.8(3) . .
C13 C8 C7 112.0(2) . .
C8 C9 C10 120.3(3) . .
C8 C9 H9 119.8 . .
C10 C9 H9 119.8 . .
C11 C10 C9 119.8(3) . .
C11 C10 H10 120.1 . .
C9 C10 H10 120.1 . .
C10 C11 C12 120.3(2) . .
C10 C11 C15 124.4(3) . .
C12 C11 C15 115.1(3) . .
C11 C12 C13 120.2(3) . .
C11 C12 H12 119.9 . .
C13 C12 H12 119.9 . .
C12 C13 C8 119.2(3) . .
C12 C13 H13 120.4 . .
C8 C13 H13 120.4 . .
O1 C14 O2 129.7(2) . .
O1 C14 C1 120.8(2) . .
O2 C14 C1 108.7(2) . .
O4 C15 O3 124.9(2) . .
O4 C15 C11 113.5(2) . .
O3 C15 C11 120.1(2) . .
F1 C16 F3 110.8(2) . .
F1 C16 F2 111.1(2) . .
F3 C16 F2 109.6(2) . .
F1 C16 C7 106.4(2) . .
F3 C16 C7 112.8(2) . .
F2 C16 C7 106.0(2) . .
F4 C17 F6 118.6(2) . .
F4 C17 F5 106.2(2) . .
F6 C17 F5 107.1(2) . .
F4 C17 C7 108.7(2) . .
F6 C17 C7 107.5(2) . .
F5 C17 C7 108.2(2) . .
C22 N3 C18 118.3(10) . .
C22 N3 Co1 126.9(7) . .
C18 N3 Co1 114.4(6) . .
C19 C18 N3 121.5(14) . .
C19 C18 H18A 119.8 . .
N3 C18 H18A 118.7 . .
C19 C18 H18B 112.9 . .
N3 C18 H18B 106.3 . .
H18A C18 H18B 46.0 . .
C18 C19 C20 119.0(18) . .
C18 C19 H19A 120.1 . .
C20 C19 H19A 120.6 . .
C18 C19 H19B 114.5 . .
C20 C19 H19B 111.7 . .
H19A C19 H19B 44.5 . .
C19 C20 C21 119(2) . .
C19 C20 C23 114(2) . .
C21 C20 C23 127(2) . .
C22 C21 C20 120(2) . .
C22 C21 H21A 121.6 . .
C20 C21 H21A 118.4 . .
C22 C21 H21B 120.5 . .
C20 C21 H21B 100.9 . .
H21A C21 H21B 46.0 . .
C21 C22 N3 121.9(16) . .
C21 C22 H22A 118.3 . .
N3 C22 H22A 119.6 . .
C21 C22 H22B 113.7 . .
N3 C22 H22B 103.7 . .
H22A C22 H22B 45.2 . .
C24 C23 C28 122(3) . .
C24 C23 C20 124(3) . .
C28 C23 C20 113(3) . .
C23 C24 C25 118(2) . .
C23 C24 C24 146.4(16) . 2_757
C25 C24 C24 90.7(13) . 2_757
C23 C24 H24A 118.9 . .
C25 C24 H24A 121.1 . .
C24 C24 H24A 30.5 2_757 .
C23 C24 H24B 119.4 . .
C25 C24 H24B 121.4 . .
C24 C24 H24B 42.6 2_757 .
H24A C24 H24B 25.0 . .
C26 C25 C24 118(2) . .
C26 C25 H25A 122.8 . .
C24 C25 H25A 118.7 . .
C26 C25 H25B 126.2 . .
C24 C25 H25B 102.6 . .
H25A C25 H25B 33.7 . .
C25 C26 C27 124.0(19) . .
C25 C26 N1 116.5(14) . .
C27 C26 N1 119.5(13) . .
C26 C27 C28 118(3) . .
C26 C27 H27A 121.1 . .
C28 C27 H27A 120.7 . .
C26 C27 H27B 117.3 . .
C28 C27 H27B 116.2 . .
H27A C27 H27B 29.4 . .
C27 C28 C23 118(3) . .
C27 C28 H28A 119.3 . .
C23 C28 H28A 123.1 . .
C27 C28 H28B 118.8 . .
C23 C28 H28B 118.9 . .
H28A C28 H28B 24.0 . .
C19' C18' H18A 112.7 . .
C19' C18' H18B 119.6 . .
H18A C18' H18B 49.1 . .
C20' C19' C18' 120(2) . .
C20' C19' H19A 106.0 . .
C18' C19' H19A 117.0 . .
C20' C19' H19B 119.4 . .
C18' C19' H19B 120.4 . .
H19A C19' H19B 44.9 . .
C21' C20' C19' 121(2) . .
C21' C20' C23' 118(2) . .
C19' C20' C23' 121(2) . .
C20' C21' C22' 119.7(19) . .
C20' C21' H21A 110.1 . .
C22' C21' H21A 110.4 . .
C20' C21' H21B 121.7 . .
C22' C21' H21B 118.6 . .
H21A C21' H21B 43.4 . .
C21' C22' H22A 114.3 . .
C21' C22' H22B 121.4 . .
H22A C22' H22B 44.9 . .
C28' C23' C20' 126(3) . .
C28' C23' C24' 114(3) . .
C20' C23' C24' 118(3) . .
C25' C24' C23' 123(3) . .
C25' C24' C24' 84.3(15) . 2_757
C23' C24' C24' 146.0(17) . 2_757
C25' C24' H24A 118.4 . .
C23' C24' H24A 116.0 . .
C24' C24' H24A 34.2 2_757 .
C25' C24' H24B 118.5 . .
C23' C24' H24B 117.9 . .
C24' C24' H24B 45.8 2_757 .
H24A C24' H24B 25.5 . .
C24' C25' C25' 78.5(16) . 2_757
C24' C25' H25A 129.4 . .
C25' C25' H25A 65.3 2_757 .
C24' C25' H25B 121.5 . .
C25' C25' H25B 43.1 2_757 .
H25A C25' H25B 33.6 . .
C28' C27' H27A 117.8 . .
C28' C27' H27B 118.6 . .
H27A C27' H27B 27.2 . .
C27' C28' C23' 122(3) . .
C27' C28' H28A 121.0 . .
C23' C28' H28A 111.5 . .
C27' C28' H28B 121.4 . .
C23' C28' H28B 116.2 . .
H28A C28' H28B 24.4 . .
C34 C29 C34 61.4(5) . 6
C34 C29 C30 86.2(4) . 6
C34 C29 C30 119.2(4) 6 6
C34 C29 C30 119.2(4) . .
C34 C29 C30 86.2(4) 6 .
C30 C29 C30 65.7(4) 6 .
C34 C29 N1 122.7(3) . .
C34 C29 N1 122.7(3) 6 .
C30 C29 N1 118.1(3) 6 .
C30 C29 N1 118.1(3) . .
C31 C30 C29 120.0(5) . .
C31 C30 C30 89.8(3) . 6
C29 C30 C30 57.1(2) . 6
C31 C30 C34 90.4(4) . 6
C29 C30 C34 45.9(3) . 6
C30 C30 C34 87.9(2) 6 6
C31 C30 H30A 120.3 . .
C29 C30 H30A 119.6 . .
C30 C30 H30A 122.8 6 .
C34 C30 H30A 133.6 6 .
C30 C31 C32 118.9(5) . .
C30 C31 C31 90.2(3) . 6
C32 C31 C31 57.1(2) . 6
C30 C31 C33 89.6(4) . 6
C32 C31 C33 44.5(3) . 6
C31 C31 C33 86.8(2) 6 6
C30 C31 H31A 120.4 . .
C32 C31 H31A 120.7 . .
C31 C31 H31A 123.7 6 .
C33 C31 H31A 133.9 6 .
C33 C32 C33 58.0(5) 6 .
C33 C32 C31 88.8(4) 6 .
C33 C32 C31 120.3(4) . .
C33 C32 C31 120.3(4) 6 6
C33 C32 C31 88.7(4) . 6
C31 C32 C31 65.7(5) . 6
C33 C32 C35 122.1(4) 6 .
C33 C32 C35 122.1(4) . .
C31 C32 C35 117.5(3) . .
C31 C32 C35 117.6(3) 6 .
C33 C33 C32 61.0(2) 6 .
C33 C33 C34 91.8(3) 6 .
C32 C33 C34 120.9(5) . .
C33 C33 C31 93.2(2) 6 6
C32 C33 C31 46.8(3) . 6
C34 C33 C31 89.3(4) . 6
C33 C33 C34 45.53(19) 6 6
C32 C33 C34 90.9(3) . 6
C34 C33 C34 46.3(4) . 6
C31 C33 C34 91.8(3) 6 6
C33 C33 H33A 119.5 6 .
C32 C33 H33A 119.7 . .
C34 C33 H33A 119.4 . .
C31 C33 H33A 133.2 6 .
C34 C33 H33A 135.0 6 .
C29 C34 C33 120.4(5) . .
C29 C34 C34 59.3(2) . 6
C33 C34 C34 88.2(3) . 6
C29 C34 C30 47.9(3) . 6
C33 C34 C30 90.8(4) . 6
C34 C34 C30 92.1(2) 6 6
C29 C34 C33 90.9(3) . 6
C33 C34 C33 42.7(3) . 6
C34 C34 C33 45.53(19) 6 6
C30 C34 C33 92.0(3) 6 6
C29 C34 H34A 119.6 . .
C33 C34 H34A 119.9 . .
C34 C34 H34A 120.5 6 .
C30 C34 H34A 133.5 6 .
C33 C34 H34A 134.5 6 .
C40 C35 C40 105.5(5) . 6
C40 C35 C36 39.8(3) . 6
C40 C35 C36 121.3(4) 6 6
C40 C35 C36 121.3(4) . .
C40 C35 C36 39.8(3) 6 .
C36 C35 C36 108.1(6) 6 .
C40 C35 C32 118.7(3) . .
C40 C35 C32 118.7(3) 6 .
C36 C35 C32 119.9(3) 6 .
C36 C35 C32 119.9(3) . .
C40 C36 C37 92.8(7) 6 .
C40 C36 C35 67.8(5) 6 .
C37 C36 C35 118.9(5) . .
C40 C36 C39 57.6(6) 6 6
C37 C36 C39 35.2(3) . 6
C35 C36 C39 101.9(5) . 6
C40 C36 H36A 111.3 6 .
C37 C36 H36A 120.3 . .
C35 C36 H36A 120.8 . .
C39 C36 H36A 128.3 6 .
C39 C37 C36 89.2(6) 6 .
C39 C37 C38 68.0(5) 6 .
C36 C37 C38 120.1(5) . .
C39 C37 C40 56.0(5) 6 6
C36 C37 C40 33.2(3) . 6
C38 C37 C40 101.2(4) . 6
C39 C37 H37A 110.6 6 .
C36 C37 H37A 119.9 . .
C38 C37 H37A 120.0 . .
C40 C37 H37A 128.4 6 .
C39 C38 C39 105.3(6) . 6
C39 C38 C37 120.6(4) . .
C39 C38 C37 41.1(3) 6 .
C39 C38 C37 41.1(3) . 6
C39 C38 C37 120.6(4) 6 6
C37 C38 C37 105.1(5) . 6
C39 C38 N2 118.0(3) . .
C39 C38 N2 118.0(3) 6 .
C37 C38 N2 121.2(3) . .
C37 C38 N2 121.2(3) 6 .
C37 C39 C38 70.9(5) 6 .
C37 C39 C40 89.4(6) 6 .
C38 C39 C40 119.6(5) . .
C37 C39 C36 55.5(5) 6 6
C38 C39 C36 103.9(5) . 6
C40 C39 C36 33.9(3) . 6
C37 C39 H39A 109.2 6 .
C38 C39 H39A 120.6 . .
C40 C39 H39A 119.8 . .
C36 C39 H39A 125.3 6 .
C36 C40 C35 72.4(5) 6 .
C36 C40 C39 88.5(6) 6 .
C35 C40 C39 119.4(5) . .
C36 C40 C37 54.0(5) 6 6
C35 C40 C37 102.2(4) . 6
C39 C40 C37 34.5(3) . 6
C36 C40 H40A 108.5 6 .
C35 C40 H40A 120.6 . .
C39 C40 H40A 119.9 . .
C37 C40 H40A 126.8 6 .
C46 C41 C42 119.8(3) . .
C46 C41 N2 116.3(3) . .
C42 C41 N2 123.9(2) . .
C43 C42 C41 119.9(3) . .
C43 C42 H42A 120.1 . .
C41 C42 H42A 120.1 . .
C42 C43 C44 120.4(3) . .
C42 C43 H43A 119.8 . .
C44 C43 H43A 119.8 . .
C45 C44 C43 120.1(3) . .
C45 C44 C49 119.9(2) . .
C43 C44 C49 119.9(3) . .
C44 C45 C46 119.5(3) . .
C44 C45 H45A 120.2 . .
C46 C45 H45A 120.2 . .
C41 C46 C45 120.3(3) . .
C41 C46 H46A 119.9 . .
C45 C46 H46A 119.9 . .
N4 C47 C48 119.8(2) . .
N4 C47 H47A 120.1 . .
C48 C47 H47A 120.1 . .
C47 C48 C49 120.2(2) . .
C47 C48 H48A 119.9 . .
C49 C48 H48A 119.9 . .
C50 C49 C48 119.7(2) . .
C50 C49 C44 117.3(2) . .
C48 C49 C44 123.0(2) . .
C49 C50 C51 119.9(3) . .
C49 C50 H50A 120.1 . .
C51 C50 H50A 120.1 . .
N4 C51 C50 120.4(2) . .
N4 C51 H51A 119.8 . .
C50 C51 H51A 119.8 . .
O1 Co1 O2 100.57(7) . 7_657
O1 Co1 N4 94.62(8) . 3_456
O2 Co1 N4 87.65(7) 7_657 3_456
O1 Co1 O1W 80.68(7) . .
O2 Co1 O1W 177.29(7) 7_657 .
N4 Co1 O1W 89.86(8) 3_456 .
O1 Co1 O3 163.82(7) . 8_556
O2 Co1 O3 94.44(7) 7_657 8_556
N4 Co1 O3 91.97(8) 3_456 8_556
O1W Co1 O3 84.58(7) . 8_556
O1 Co1 N3 86.30(8) . .
O2 Co1 N3 88.79(7) 7_657 .
N4 Co1 N3 176.43(8) 3_456 .
O1W Co1 N3 93.70(7) . .
O3 Co1 N3 88.04(7) 8_556 .
C29 N1 C26' 118.00(14) . 6
C29 N1 C26 118.00(14) . 6
C26' N1 C26 0.0(2) 6 6
C29 N1 C26 118.00(14) . .
C26' N1 C26 123.9(3) 6 .
C26 N1 C26 123.9(3) 6 .
C41 N2 C41 108.4(3) . 6
C41 N2 C38 123.58(15) . .
C41 N2 C38 123.58(15) 6 .
C51 N4 C47 120.0(2) . .
C51 N4 Co1 120.35(17) . 3_544
C47 N4 Co1 119.60(17) . 3_544
C14 O1 Co1 133.05(18) . .
C14 O2 Co1 161.60(17) . 7_657
C15 O3 Co1 134.67(17) . 8_454
Co1 O1W H1W1 109.5 . .
Co1 O1W H1W3 109.3 . .
H1W1 O1W H1W3 109.5 . .

loop_
_geom_bond_atom_site_label_1
_geom_bond_atom_site_label_2
_geom_bond_distance
_geom_bond_site_symmetry_2
C1 C2 1.388(3) .
C1 C6 1.391(4) .
C1 C14 1.497(4) .
C2 C3 1.395(4) .
C2 H2 0.9300 .
C3 C4 1.391(4) .
C3 H3 0.9300 .
C4 C5 1.382(4) .
C4 C7 1.519(4) .
C5 C6 1.394(4) .
C5 H5 0.9300 .
C6 H6 0.9300 .
C7 C16 1.535(4) .
C7 C8 1.539(4) .
C7 C17 1.546(4) .
C8 C9 1.372(4) .
C8 C13 1.396(4) .
C9 C10 1.398(4) .
C9 H9 0.9300 .
C10 C11 1.372(4) .
C10 H10 0.9300 .
C11 C12 1.387(4) .
C11 C15 1.500(4) .
C12 C13 1.392(3) .
C12 H12 0.9300 .
C13 H13 0.9300 .
C14 O1 1.217(3) .
C14 O2 1.280(3) .
C15 O4 1.251(3) .
C15 O3 1.272(3) .
C16 F1 1.334(3) .
C16 F3 1.336(3) .
C16 F2 1.343(3) .
C17 F4 1.326(3) .
C17 F6 1.334(3) .
C17 F5 1.349(3) .
N3 C22 1.38(2) .
N3 C18 1.400(18) .
N3 Co1 2.204(2) .
C18 C19 1.39(3) .
C18 H18A 0.9599 .
C18 H18B 1.2264 .
C19 C20 1.40(3) .
C19 H19A 0.9601 .
C19 H19B 1.1565 .
C20 C21 1.42(3) .
C20 C23 1.52(3) .
C21 C22 1.36(3) .
C21 H21A 0.9600 .
C21 H21B 1.1058 .
C22 H22A 0.9599 .
C22 H22B 1.1506 .
C23 C24 1.27(4) .
C23 C28 1.42(5) .
C24 C25 1.51(3) .
C24 C24 1.69(4) 2_757
C24 H24A 0.9599 .
C24 H24B 1.0107 .
C25 C26 1.27(2) .
C25 H25A 0.9599 .
C25 H25B 1.0631 .
C26 C27 1.37(3) .
C26 N1 1.497(3) .
C27 C28 1.42(5) .
C27 H27A 0.9600 .
C27 H27B 0.9607 .
C28 H28A 0.9599 .
C28 H28B 1.0063 .
C18' C19' 1.38(3) .
C18' H18A 1.1415 .
C18' H18B 0.9600 .
C19' C20' 1.38(3) .
C19' H19A 1.1456 .
C19' H19B 0.9600 .
C20' C21' 1.36(3) .
C20' C23' 1.43(4) .
C21' C22' 1.42(3) .
C21' H21A 1.1835 .
C21' H21B 0.9600 .
C22' H22A 1.1587 .
C22' H22B 0.9600 .
C23' C28' 1.37(5) .
C23' C24' 1.48(4) .
C24' C25' 1.32(3) .
C24' C24' 1.76(5) 2_757
C24' H24A 0.9820 .
C24' H24B 0.9599 .
C25' C25' 1.91(4) 2_757
C25' H25A 1.0637 .
C25' H25B 0.9599 .
C27' C28' 1.37(4) .
C27' H27A 1.0684 .
C27' H27B 0.9599 .
C28' H28A 0.9776 .
C28' H28B 0.9601 .
C29 C34 1.375(6) .
C29 C34 1.375(6) 6
C29 C30 1.420(6) 6
C29 C30 1.420(6) .
C29 N1 1.454(5) .
C30 C31 1.388(7) .
C30 C30 1.541(10) 6
C30 C34 1.909(8) 6
C30 H30A 0.9600 .
C31 C32 1.411(6) .
C31 C31 1.532(10) 6
C31 C33 1.937(8) 6
C31 H31A 0.9600 .
C32 C33 1.358(6) 6
C32 C33 1.358(6) .
C32 C31 1.411(6) 6
C32 C35 1.509(5) .
C33 C33 1.317(10) 6
C33 C34 1.386(7) .
C33 C31 1.937(8) 6
C33 C34 1.942(7) 6
C33 H33A 0.9599 .
C34 C34 1.404(10) 6
C34 C30 1.909(8) 6
C34 C33 1.942(7) 6
C34 H34A 0.9600 .
C35 C40 1.365(6) .
C35 C40 1.365(6) 6
C35 C36 1.406(6) 6
C35 C36 1.406(6) .
C36 C40 0.943(7) 6
C36 C37 1.393(8) .
C36 C39 1.689(9) 6
C36 H36A 0.9601 .
C37 C39 0.974(7) 6
C37 C38 1.399(6) .
C37 C40 1.719(8) 6
C37 H37A 0.9601 .
C38 C39 1.373(6) .
C38 C39 1.373(6) 6
C38 C37 1.400(6) 6
C38 N2 1.482(4) .
C39 C37 0.974(7) 6
C39 C40 1.426(8) .
C39 C36 1.689(9) 6
C39 H39A 0.9598 .
C40 C36 0.943(7) 6
C40 C37 1.719(8) 6
C40 H40A 0.9600 .
C41 C46 1.378(4) .
C41 C42 1.395(4) .
C41 N2 1.472(3) .
C42 C43 1.381(4) .
C42 H42A 0.9300 .
C43 C44 1.388(3) .
C43 H43A 0.9300 .
C44 C45 1.380(4) .
C44 C49 1.502(3) .
C45 C46 1.403(4) .
C45 H45A 0.9300 .
C46 H46A 0.9300 .
C47 N4 1.389(3) .
C47 C48 1.392(4) .
C47 H47A 0.9300 .
C48 C49 1.397(4) .
C48 H48A 0.9300 .
C49 C50 1.382(4) .
C50 C51 1.400(4) .
C50 H50A 0.9300 .
C51 N4 1.379(3) .
C51 H51A 0.9300 .
Co1 O1 1.9825(18) .
Co1 O2 2.1043(18) 7_657
Co1 N4 2.113(2) 3_456
Co1 O1W 2.1481(17) .
Co1 O3 2.1799(18) 8_556
N1 C26' 1.497(3) 6
N1 C26 1.497(3) 6
N2 C41 1.472(3) 6
N4 Co1 2.113(2) 3_544
O2 Co1 2.1043(18) 7_657
O3 Co1 2.1800(18) 8_454
O1W H1W1 0.9600 .
O1W H1W3 0.9600 .

loop_
_geom_torsion_atom_site_label_1
_geom_torsion_atom_site_label_2
_geom_torsion_atom_site_label_3
_geom_torsion_atom_site_label_4
_geom_torsion
_geom_torsion_site_symmetry_1
_geom_torsion_site_symmetry_4
C6 C1 C2 C3 -1.0(4) . .
C14 C1 C2 C3 -171.4(2) . .
C1 C2 C3 C4 0.2(4) . .
C2 C3 C4 C5 0.6(4) . .
C2 C3 C4 C7 172.0(3) . .
C3 C4 C5 C6 -0.6(4) . .
C7 C4 C5 C6 -172.9(2) . .
C2 C1 C6 C5 1.0(4) . .
C14 C1 C6 C5 170.3(2) . .
C4 C5 C6 C1 -0.2(4) . .
C5 C4 C7 C16 -179.3(2) . .
C3 C4 C7 C16 8.9(4) . .
C5 C4 C7 C8 -58.3(3) . .
C3 C4 C7 C8 129.9(3) . .
C5 C4 C7 C17 63.4(3) . .
C3 C4 C7 C17 -108.3(3) . .
C4 C7 C8 C9 -48.1(4) . .
C16 C7 C8 C9 76.3(3) . .
C17 C7 C8 C9 -153.6(3) . .
C4 C7 C8 C13 134.1(3) . .
C16 C7 C8 C13 -101.5(3) . .
C17 C7 C8 C13 28.6(3) . .
C13 C8 C9 C10 -0.4(4) . .
C7 C8 C9 C10 -178.0(2) . .
C8 C9 C10 C11 0.1(4) . .
C9 C10 C11 C12 0.6(4) . .
C9 C10 C11 C15 174.9(2) . .
C10 C11 C12 C13 -0.9(4) . .
C15 C11 C12 C13 -175.8(2) . .
C11 C12 C13 C8 0.6(4) . .
C9 C8 C13 C12 0.0(4) . .
C7 C8 C13 C12 178.0(2) . .
C2 C1 C14 O1 -23.6(4) . .
C6 C1 C14 O1 166.6(3) . .
C2 C1 C14 O2 165.7(2) . .
C6 C1 C14 O2 -4.2(4) . .
C10 C11 C15 O4 -23.3(4) . .
C12 C11 C15 O4 151.3(2) . .
C10 C11 C15 O3 169.6(3) . .
C12 C11 C15 O3 -15.8(4) . .
C4 C7 C16 F1 99.2(3) . .
C8 C7 C16 F1 -23.3(3) . .
C17 C7 C16 F1 -156.1(2) . .
C4 C7 C16 F3 -22.6(3) . .
C8 C7 C16 F3 -145.1(2) . .
C17 C7 C16 F3 82.2(3) . .
C4 C7 C16 F2 -142.5(2) . .
C8 C7 C16 F2 95.0(3) . .
C17 C7 C16 F2 -37.7(3) . .
C4 C7 C17 F4 161.3(2) . .
C16 C7 C17 F4 44.0(3) . .
C8 C7 C17 F4 -83.5(3) . .
C4 C7 C17 F6 -69.0(2) . .
C16 C7 C17 F6 173.6(2) . .
C8 C7 C17 F6 46.2(3) . .
C4 C7 C17 F5 46.4(2) . .
C16 C7 C17 F5 -71.0(3) . .
C8 C7 C17 F5 161.5(2) . .
C22 N3 C18 C19 0.5(12) . .
Co1 N3 C18 C19 174.7(8) . .
N3 C18 C19 C20 5.7(19) . .
C18 C19 C20 C21 -8(3) . .
C18 C19 C20 C23 177.0(17) . .
C19 C20 C21 C22 4(3) . .
C23 C20 C21 C22 179(2) . .
C20 C21 C22 N3 2(2) . .
C18 N3 C22 C21 -4.5(13) . .
Co1 N3 C22 C21 -177.9(9) . .
C19 C20 C23 C24 3(4) . .
C21 C20 C23 C24 -172(2) . .
C19 C20 C23 C28 174(3) . .
C21 C20 C23 C28 0(4) . .
C28 C23 C24 C25 16(4) . .
C20 C23 C24 C25 -174(2) . .
C28 C23 C24 C24 161(4) . 2_757
C20 C23 C24 C24 -28(6) . 2_757
C23 C24 C25 C26 -15(3) . .
C24 C24 C25 C26 -176.8(18) 2_757 .
C24 C25 C26 C27 7(3) . .
C24 C25 C26 N1 -174.6(15) . .
C25 C26 C27 C28 0(4) . .
N1 C26 C27 C28 -178(3) . .
C26 C27 C28 C23 0(5) . .
C24 C23 C28 C27 -8(6) . .
C20 C23 C28 C27 180(3) . .
C18' C19' C20' C21' 5(2) . .
C18' C19' C20' C23' -176.2(19) . .
C19' C20' C21' C22' -5(2) . .
C23' C20' C21' C22' 176.4(18) . .
C21' C20' C23' C28' -7(4) . .
C19' C20' C23' C28' 174(3) . .
C21' C20' C23' C24' 158(2) . .
C19' C20' C23' C24' -21(4) . .
C28' C23' C24' C25' -9(4) . .
C20' C23' C24' C25' -175(2) . .
C28' C23' C24' C24' 129(5) . 2_757
C20' C23' C24' C24' -37(6) . 2_757
C23' C24' C25' C25' -168(3) . 2_757
C24' C24' C25' C25' 34.4(16) 2_757 2_757
C20' C23' C28' C27' 172(3) . .
C24' C23' C28' C27' 7(5) . .
C34 C29 C30 C31 2.6(7) . .
C34 C29 C30 C31 56.7(5) 6 .
C30 C29 C30 C31 -67.8(5) 6 .
N1 C29 C30 C31 -178.0(4) . .
C34 C29 C30 C30 70.4(3) . 6
C34 C29 C30 C30 124.5(3) 6 6
N1 C29 C30 C30 -110.2(3) . 6
C34 C29 C30 C34 -54.1(5) . 6
C30 C29 C30 C34 -124.5(3) 6 6
N1 C29 C30 C34 125.3(3) . 6
C29 C30 C31 C32 -0.8(7) . .
C30 C30 C31 C32 -51.8(4) 6 .
C34 C30 C31 C32 36.1(5) 6 .
C29 C30 C31 C31 51.0(4) . 6
C30 C30 C31 C31 0.001(1) 6 6
C34 C30 C31 C31 87.9(2) 6 6
C29 C30 C31 C33 -35.8(5) . 6
C30 C30 C31 C33 -86.8(2) 6 6
C34 C30 C31 C33 1.1(3) 6 6
C30 C31 C32 C33 -54.9(5) . 6
C31 C31 C32 C33 -124.3(3) 6 6
C30 C31 C32 C33 -3.7(7) . .
C31 C31 C32 C33 -73.1(3) 6 .
C33 C31 C32 C33 51.2(5) 6 .
C30 C31 C32 C31 69.4(6) . 6
C33 C31 C32 C31 124.3(3) 6 6
C30 C31 C32 C35 179.1(4) . .
C31 C31 C32 C35 109.7(3) 6 .
C33 C31 C32 C35 -126.0(4) 6 .
C31 C32 C33 C33 -66.8(3) . 6
C31 C32 C33 C33 -127.5(3) 6 6
C35 C32 C33 C33 110.3(3) . 6
C33 C32 C33 C34 73.1(5) 6 .
C31 C32 C33 C34 6.4(7) . .
C31 C32 C33 C34 -54.4(5) 6 .
C35 C32 C33 C34 -176.5(4) . .
C33 C32 C33 C31 127.5(3) 6 6
C31 C32 C33 C31 60.7(5) . 6
C35 C32 C33 C31 -122.2(3) . 6
C33 C32 C33 C34 35.9(3) 6 6
C31 C32 C33 C34 -30.9(4) . 6
C31 C32 C33 C34 -91.6(3) 6 6
C35 C32 C33 C34 146.2(2) . 6
C34 C29 C34 C33 -67.0(6) 6 .
C30 C29 C34 C33 59.4(5) 6 .
C30 C29 C34 C33 -0.1(7) . .
N1 C29 C34 C33 -179.4(4) . .
C30 C29 C34 C34 126.4(3) 6 6
C30 C29 C34 C34 66.9(3) . 6
N1 C29 C34 C34 -112.4(3) . 6
C34 C29 C34 C30 -126.4(3) 6 6
C30 C29 C34 C30 -59.4(4) . 6
N1 C29 C34 C30 121.3(3) . 6
C34 C29 C34 C33 -34.5(3) 6 6
C30 C29 C34 C33 91.8(3) 6 6
C30 C29 C34 C33 32.4(4) . 6
N1 C29 C34 C33 -146.9(3) . 6
C33 C33 C34 C29 52.4(5) 6 .
C32 C33 C34 C29 -4.5(8) . .
C31 C33 C34 C29 -40.8(5) 6 .
C34 C33 C34 C29 52.4(5) 6 .
C33 C33 C34 C34 -0.001(2) 6 6
C32 C33 C34 C34 -56.8(4) . 6
C31 C33 C34 C34 -93.2(2) 6 6
C33 C33 C34 C30 92.0(2) 6 6
C32 C33 C34 C30 35.2(5) . 6
C31 C33 C34 C30 -1.1(3) 6 6
C34 C33 C34 C30 92.0(2) 6 6
C32 C33 C34 C33 -56.8(4) . 6
C31 C33 C34 C33 -93.2(2) 6 6
C34 C33 C34 C33 0.001(2) 6 6
C33 C32 C35 C40 100.0(5) 6 .
C33 C32 C35 C40 30.2(5) . .
C31 C32 C35 C40 -152.6(4) . .
C31 C32 C35 C40 -77.1(5) 6 .
C33 C32 C35 C40 -30.2(5) 6 6
C33 C32 C35 C40 -100.0(5) . 6
C31 C32 C35 C40 77.1(5) . 6
C31 C32 C35 C40 152.6(4) 6 6
C33 C32 C35 C36 145.9(5) 6 6
C33 C32 C35 C36 76.1(6) . 6
C31 C32 C35 C36 -106.8(5) . 6
C31 C32 C35 C36 -31.3(6) 6 6
C33 C32 C35 C36 -76.1(6) 6 .
C33 C32 C35 C36 -145.9(5) . .
C31 C32 C35 C36 31.3(6) . .
C31 C32 C35 C36 106.8(5) 6 .
C40 C35 C36 C40 -75.9(7) . 6
C36 C35 C36 C40 -117.5(6) 6 6
C32 C35 C36 C40 100.1(6) . 6
C40 C35 C36 C37 4.5(9) . .
C40 C35 C36 C37 80.5(8) 6 .
C36 C35 C36 C37 -37.1(9) 6 .
C32 C35 C36 C37 -179.5(5) . .
C40 C35 C36 C39 -28.6(7) . 6
C40 C35 C36 C39 47.3(5) 6 6
C36 C35 C36 C39 -70.2(6) 6 6
C32 C35 C36 C39 147.4(4) . 6
C40 C36 C37 C39 -2.0(7) 6 6
C35 C36 C37 C39 -68.1(7) . 6
C40 C36 C37 C38 61.8(8) 6 .
C35 C36 C37 C38 -4.3(9) . .
C39 C36 C37 C38 63.9(6) 6 .
C35 C36 C37 C40 -66.1(7) . 6
C39 C36 C37 C40 2.0(7) 6 6
C39 C37 C38 C39 77.8(8) 6 .
C36 C37 C38 C39 2.3(10) . .
C40 C37 C38 C39 31.8(7) 6 .
C36 C37 C38 C39 -75.5(7) . 6
C40 C37 C38 C39 -46.0(5) 6 6
C39 C37 C38 C37 119.5(6) 6 6
C36 C37 C38 C37 44.0(9) . 6
C40 C37 C38 C37 73.5(6) 6 6
C39 C37 C38 N2 -98.1(6) 6 .
C36 C37 C38 N2 -173.6(5) . .
C40 C37 C38 N2 -144.1(4) 6 .
C39 C38 C39 C37 119.3(6) 6 6
C37 C38 C39 C37 77.5(8) . 6
N2 C38 C39 C37 -106.4(5) . 6
C39 C38 C39 C40 41.3(9) 6 .
C37 C38 C39 C40 -0.5(10) . .
C37 C38 C39 C40 -78.0(7) 6 .
N2 C38 C39 C40 175.6(5) . .
C39 C38 C39 C36 73.9(7) 6 6
C37 C38 C39 C36 32.1(8) . 6
C37 C38 C39 C36 -45.4(5) 6 6
N2 C38 C39 C36 -151.8(4) . 6
C40 C35 C40 C36 -120.7(6) 6 6
C36 C35 C40 C36 -80.6(7) . 6
C32 C35 C40 C36 103.3(6) . 6
C40 C35 C40 C39 -42.8(9) 6 .
C36 C35 C40 C39 77.9(7) 6 .
C36 C35 C40 C39 -2.7(9) . .
C32 C35 C40 C39 -178.8(5) . .
C40 C35 C40 C37 -75.0(6) 6 6
C36 C35 C40 C37 45.7(5) 6 6
C36 C35 C40 C37 -34.9(7) . 6
C32 C35 C40 C37 149.0(3) . 6
C37 C39 C40 C36 2.0(7) 6 6
C38 C39 C40 C36 69.5(8) . 6
C37 C39 C40 C35 -66.8(7) 6 .
C38 C39 C40 C35 0.7(9) . .
C36 C39 C40 C35 -68.8(6) 6 .
C38 C39 C40 C37 67.5(6) . 6
C36 C39 C40 C37 -2.0(7) 6 6
C46 C41 C42 C43 0.3(4) . .
N2 C41 C42 C43 -178.4(2) . .
C41 C42 C43 C44 -0.9(4) . .
C42 C43 C44 C45 1.1(4) . .
C42 C43 C44 C49 179.1(2) . .
C43 C44 C45 C46 -0.8(4) . .
C49 C44 C45 C46 -178.8(2) . .
C42 C41 C46 C45 0.0(4) . .
N2 C41 C46 C45 178.8(2) . .
C44 C45 C46 C41 0.2(4) . .
N4 C47 C48 C49 -1.7(4) . .
C47 C48 C49 C50 1.0(4) . .
C47 C48 C49 C44 -178.2(2) . .
C45 C44 C49 C50 -23.3(4) . .
C43 C44 C49 C50 158.7(3) . .
C45 C44 C49 C48 155.9(3) . .
C43 C44 C49 C48 -22.1(4) . .
C48 C49 C50 C51 -0.3(4) . .
C44 C49 C50 C51 178.9(2) . .
C49 C50 C51 N4 0.3(4) . .
C22 N3 Co1 O1 -16.3(5) . .
C18 N3 Co1 O1 170.1(5) . .
C22 N3 Co1 O2 84.4(5) . 7_657
C18 N3 Co1 O2 -89.3(5) . 7_657
C22 N3 Co1 N4 88.7(15) . 3_456
C18 N3 Co1 N4 -84.9(15) . 3_456
C22 N3 Co1 O1W -96.7(5) . .
C18 N3 Co1 O1W 89.7(5) . .
C22 N3 Co1 O3 178.8(5) . 8_556
C18 N3 Co1 O3 5.2(5) . 8_556
C34 C29 N1 C26' 125.3(4) . 6
C34 C29 N1 C26' 50.6(5) 6 6
C30 C29 N1 C26' -130.0(3) 6 6
C30 C29 N1 C26' -54.0(4) . 6
C34 C29 N1 C26 125.3(4) . 6
C34 C29 N1 C26 50.6(5) 6 6
C30 C29 N1 C26 -130.0(3) 6 6
C30 C29 N1 C26 -54.0(4) . 6
C34 C29 N1 C26 -50.6(5) . .
C34 C29 N1 C26 -125.3(4) 6 .
C30 C29 N1 C26 54.0(4) 6 .
C30 C29 N1 C26 130.0(3) . .
C25 C26 N1 C29 -98.6(12) . .
C27 C26 N1 C29 79.7(16) . .
C25 C26 N1 C26' 85.7(12) . 6
C27 C26 N1 C26' -96.0(16) . 6
C25 C26 N1 C26 85.7(12) . 6
C27 C26 N1 C26 -96.0(16) . 6
C46 C41 N2 C41 108.3(3) . 6
C42 C41 N2 C41 -72.9(4) . 6
C46 C41 N2 C38 -94.7(4) . .
C42 C41 N2 C38 84.0(4) . .
C39 C38 N2 C41 -141.0(4) . .
C39 C38 N2 C41 -12.5(6) 6 .
C37 C38 N2 C41 35.1(6) . .
C37 C38 N2 C41 171.5(4) 6 .
C39 C38 N2 C41 12.5(6) . 6
C39 C38 N2 C41 141.0(4) 6 6
C37 C38 N2 C41 -171.5(4) . 6
C37 C38 N2 C41 -35.1(6) 6 6
C50 C51 N4 C47 -1.0(4) . .
C50 C51 N4 Co1 177.4(2) . 3_544
C48 C47 N4 C51 1.7(4) . .
C48 C47 N4 Co1 -176.75(19) . 3_544
O2 C14 O1 Co1 -9.4(5) . .
C1 C14 O1 Co1 -178.03(17) . .
O2 Co1 O1 C14 25.5(3) 7_657 .
N4 Co1 O1 C14 -62.9(2) 3_456 .
O1W Co1 O1 C14 -152.0(2) . .
O3 Co1 O1 C14 -176.6(2) 8_556 .
N3 Co1 O1 C14 113.6(2) . .
O1 C14 O2 Co1 -70.1(7) . 7_657
C1 C14 O2 Co1 99.6(5) . 7_657
O4 C15 O3 Co1 3.7(4) . 8_454
C11 C15 O3 Co1 169.21(17) . 8_454

loop_
_platon_squeeze_void_nr
_platon_squeeze_void_average_x
_platon_squeeze_void_average_y
_platon_squeeze_void_average_z
_platon_squeeze_void_volume
_platon_squeeze_void_count_electrons
_platon_squeeze_void_content
1 0.500 0.000 0.024 2462 138 ' '
2 0.000 0.500 -0.024 2462 138 ' '
